data_7118552
loop_
_publ_author_name
'Lama, Prem'
'Alimi, Lukman O.'
'Das, Raj Kumar'
'Barbour, Leonard J.'

_publ_section_title
;
 Hydration-dependent anomalous thermal expansion behaviour in a
 coordination polymer.
;
_journal_issue 15
_journal_name_full 'Chemical communications (Cambridge, England)'
_journal_page_first 3231
_journal_page_last 3234
_journal_paper_doi 10.1039/c6cc00158k
_journal_volume 52
_journal_year 2016
_chemical_formula_moiety 'C22 H18 N2 O6 Zn'
_chemical_formula_sum 'C22 H18 N2 O6 Zn'
_chemical_formula_weight 471.75
_chemical_name_systematic
; 
 ? 
;
_space_group_IT_number 33
_symmetry_cell_setting orthorhombic
_symmetry_space_group_name_Hall 'P 2c -2n'
_symmetry_space_group_name_H-M 'P n a 21'
_atom_sites_solution_hydrogens geom
_atom_sites_solution_primary direct
_atom_sites_solution_secondary difmap
_audit_creation_method SHELXL-97
_audit_update_record
;
2015-12-09 deposited with the CCDC.
2016-01-20 downloaded from the CCDC.
;
_cell_angle_alpha 90.00
_cell_angle_beta 90.00
_cell_angle_gamma 90.00
_cell_formula_units_Z 4
_cell_length_a 18.9725(19)
_cell_length_b 7.8178(8)
_cell_length_c 13.6767(14)
_cell_measurement_reflns_used 2744
_cell_measurement_temperature 280(2)
_cell_measurement_theta_max 25.19
_cell_measurement_theta_min 2.61
_cell_volume 2028.6(4)
_computing_cell_refinement 'SAINT (Bruker, 2009)'
_computing_data_reduction SAINT
_computing_molecular_graphics 'X-Seed (Barbour 2001)'
_computing_structure_refinement 'SHELXL-97 (Sheldrick, 1997)'
_computing_structure_solution 'SHELXS-97 (Sheldrick, 1990)'
_diffrn_ambient_temperature 280(2)
_diffrn_measured_fraction_theta_full 0.999
_diffrn_measured_fraction_theta_max 0.999
_diffrn_measurement_device_type 'CCD area detector'
_diffrn_measurement_method 'phi and omega scans'
_diffrn_radiation_monochromator graphite
_diffrn_radiation_source 'fine-focus sealed tube'
_diffrn_radiation_type MoK\a
_diffrn_radiation_wavelength 0.71073
_diffrn_reflns_av_R_equivalents 0.0357
_diffrn_reflns_av_sigmaI/netI 0.0542
_diffrn_reflns_limit_h_max 18
_diffrn_reflns_limit_h_min -23
_diffrn_reflns_limit_k_max 7
_diffrn_reflns_limit_k_min -9
_diffrn_reflns_limit_l_max 16
_diffrn_reflns_limit_l_min -16
_diffrn_reflns_number 10535
_diffrn_reflns_theta_full 25.97
_diffrn_reflns_theta_max 25.97
_diffrn_reflns_theta_min 2.15
_exptl_absorpt_coefficient_mu 1.254
_exptl_absorpt_correction_T_max 0.8003
_exptl_absorpt_correction_T_min 0.5445
_exptl_absorpt_correction_type multi-scan
_exptl_absorpt_process_details SADABS
_exptl_crystal_colour colorless
_exptl_crystal_density_diffrn 1.545
_exptl_crystal_density_method 'not measured'
_exptl_crystal_description block
_exptl_crystal_F_000 968
_exptl_crystal_size_max 0.552
_exptl_crystal_size_mid 0.208
_exptl_crystal_size_min 0.186
_refine_diff_density_max 0.494
_refine_diff_density_min -0.290
_refine_diff_density_rms 0.057
_refine_ls_abs_structure_details 'Flack H D (1983), Acta Cryst. A39, 876-881'
_refine_ls_abs_structure_Flack 0.00
_refine_ls_extinction_method none
_refine_ls_goodness_of_fit_ref 1.044
_refine_ls_hydrogen_treatment mixed
_refine_ls_matrix_type full
_refine_ls_number_parameters 280
_refine_ls_number_reflns 3932
_refine_ls_number_restraints 1
_refine_ls_restrained_S_all 1.043
_refine_ls_R_factor_all 0.0509
_refine_ls_R_factor_gt 0.0396
_refine_ls_shift/su_max 0.001
_refine_ls_shift/su_mean 0.000
_refine_ls_structure_factor_coef Fsqd
_refine_ls_weighting_details 'calc w=1/[\s^2^(Fo^2^)+(0.0457P)^2^+0.5419P] where P=(Fo^2^+2Fc^2^)/3'
_refine_ls_weighting_scheme calc
_refine_ls_wR_factor_gt 0.0930
_refine_ls_wR_factor_ref 0.0979
_reflns_number_gt 3327
_reflns_number_total 3932
_reflns_threshold_expression >2sigma(I)
_cod_data_source_file c6cc00158k2.cif
_cod_data_source_block LJB_1_280K
_cod_depositor_comments 'Adding full bibliography for 7118534--7118552.cif.'
_cod_original_sg_symbol_Hall P2c-2n
_cod_original_sg_symbol_H-M Pna21
_cod_database_code 7118552

loop_
_symmetry_equiv_pos_as_xyz
'x, y, z'
'-x, -y, z+1/2'
'-x+1/2, y+1/2, z+1/2'
'x+1/2, -y+1/2, z'

loop_
_atom_site_label
_atom_site_type_symbol
_atom_site_fract_x
_atom_site_fract_y
_atom_site_fract_z
_atom_site_U_iso_or_equiv
_atom_site_adp_type
_atom_site_occupancy
_atom_site_symmetry_multiplicity
_atom_site_calc_flag
_atom_site_refinement_flags
Zn1 Zn 0.390868(19) 1.05822(5) 0.79770(3) 0.02100(12) Uani 1 1 d .
O1 O 0.47188(15) 0.9447(4) 0.8571(2) 0.0295(7) Uani 1 1 d .
O2 O 0.50065(19) 0.7807(5) 0.7309(2) 0.0588(11) Uani 1 1 d .
O3 O 0.76655(18) 0.6734(6) 0.7202(2) 0.0594(12) Uani 1 1 d .
O4 O 0.80941(15) 0.5548(4) 0.8553(2) 0.0331(8) Uani 1 1 d .
O5 O 0.69765(18) 0.7331(5) 1.1728(2) 0.0498(10) Uani 1 1 d .
O6 O 0.59758(16) 0.8786(4) 1.1629(2) 0.0347(7) Uani 1 1 d .
N1 N 0.39629(18) 1.2690(5) 0.8877(2) 0.0265(8) Uani 1 1 d .
N2 N 0.3259(2) 1.7814(5) 1.5476(3) 0.0412(10) Uani 1 1 d .
H2 H 0.3140 1.7836 1.6082 0.049 Uiso 1 1 calc R
C1 C 0.5125(2) 0.8420(6) 0.8113(3) 0.0289(10) Uani 1 1 d .
C2 C 0.5793(2) 0.7958(6) 0.8657(3) 0.0252(9) Uani 1 1 d .
C3 C 0.6385(2) 0.7406(5) 0.8156(3) 0.0242(9) Uani 1 1 d .
H3 H 0.6374 0.7355 0.7477 0.029 Uiso 1 1 calc R
C4 C 0.6994(2) 0.6929(5) 0.8645(3) 0.0243(9) Uani 1 1 d .
C5 C 0.7633(2) 0.6377(5) 0.8077(4) 0.0288(9) Uani 1 1 d .
C6 C 0.7011(2) 0.7025(6) 0.9659(3) 0.0262(9) Uani 1 1 d .
H6 H 0.7408 0.6652 0.9997 0.031 Uiso 1 1 calc R
C7 C 0.6440(2) 0.7671(5) 1.0171(3) 0.0247(9) Uani 1 1 d .
C8 C 0.6484(2) 0.7905(6) 1.1263(3) 0.0292(10) Uani 1 1 d .
C9 C 0.5835(2) 0.8128(6) 0.9662(3) 0.0244(9) Uani 1 1 d .
H9 H 0.5451 0.8559 1.0004 0.029 Uiso 1 1 calc R
C10 C 0.3866(2) 1.4307(6) 0.8576(3) 0.0308(10) Uani 1 1 d .
H10 H 0.3768 1.4506 0.7919 0.037 Uiso 1 1 calc R
C11 C 0.3906(2) 1.5688(6) 0.9206(3) 0.0328(10) Uani 1 1 d .
H11 H 0.3826 1.6788 0.8973 0.039 Uiso 1 1 calc R
C12 C 0.4066(2) 1.5436(6) 1.0183(3) 0.0325(10) Uani 1 1 d .
C13 C 0.4181(2) 1.3772(6) 1.0488(3) 0.0333(10) Uani 1 1 d .
H13 H 0.4298 1.3544 1.1135 0.040 Uiso 1 1 calc R
C14 C 0.4122(2) 1.2456(6) 0.9823(3) 0.0327(10) Uani 1 1 d .
H14 H 0.4196 1.1345 1.0043 0.039 Uiso 1 1 calc R
C15 C 0.4107(3) 1.6912(7) 1.0880(4) 0.0480(15) Uani 1 1 d .
H15A H 0.3857 1.7871 1.0595 0.058 Uiso 1 1 calc R
H15B H 0.4598 1.7245 1.0944 0.058 Uiso 1 1 calc R
C16 C 0.3810(3) 1.6592(8) 1.1906(4) 0.0486(14) Uani 1 1 d .
H16A H 0.3324 1.6222 1.1853 0.058 Uiso 1 1 calc R
H16B H 0.4075 1.5681 1.2217 0.058 Uiso 1 1 calc R
C17 C 0.3844(4) 1.8122(9) 1.2514(4) 0.064(2) Uani 1 1 d .
H17A H 0.3543 1.8990 1.2227 0.077 Uiso 1 1 calc R
H17B H 0.4323 1.8555 1.2502 0.077 Uiso 1 1 calc R
C18 C 0.3627(3) 1.7864(8) 1.3571(3) 0.0452(15) Uani 1 1 d .
C19 C 0.2960(3) 1.8202(10) 1.3846(4) 0.0640(18) Uani 1 1 d .
H19 H 0.2619 1.8444 1.3378 0.077 Uiso 1 1 calc R
C20 C 0.2787(3) 1.8188(9) 1.4814(4) 0.0575(16) Uani 1 1 d .
H20 H 0.2329 1.8446 1.5005 0.069 Uiso 1 1 calc R
C21 C 0.3909(3) 1.7406(9) 1.5247(4) 0.0517(16) Uani 1 1 d .
H21 H 0.4234 1.7124 1.5731 0.062 Uiso 1 1 calc R
C22 C 0.4102(3) 1.7403(10) 1.4280(4) 0.068(2) Uani 1 1 d .
H22 H 0.4557 1.7086 1.4103 0.082 Uiso 1 1 calc R

loop_
_atom_site_aniso_label
_atom_site_aniso_U_11
_atom_site_aniso_U_22
_atom_site_aniso_U_33
_atom_site_aniso_U_23
_atom_site_aniso_U_13
_atom_site_aniso_U_12
Zn1 0.0179(2) 0.0296(2) 0.01546(19) 0.0030(3) -0.0003(3) 0.00009(18)
O1 0.0249(16) 0.0396(18) 0.0239(15) -0.0002(13) -0.0019(12) 0.0128(13)
O2 0.045(2) 0.100(3) 0.0308(18) -0.027(2) -0.0187(16) 0.030(2)
O3 0.049(2) 0.103(3) 0.0263(19) 0.014(2) 0.0166(17) 0.025(2)
O4 0.0228(16) 0.047(2) 0.0298(17) -0.0089(14) 0.0000(13) 0.0100(14)
O5 0.041(2) 0.089(3) 0.0194(16) 0.0006(17) -0.0058(15) 0.0212(19)
O6 0.0357(19) 0.050(2) 0.0186(15) -0.0103(15) -0.0013(12) 0.0059(15)
N1 0.026(2) 0.033(2) 0.0202(18) -0.0042(15) 0.0014(14) 0.0020(16)
N2 0.042(3) 0.057(3) 0.0244(19) -0.0062(18) 0.0107(19) -0.007(2)
C1 0.026(2) 0.036(2) 0.025(3) -0.003(2) -0.0022(19) 0.0080(17)
C2 0.021(2) 0.033(2) 0.021(2) -0.0046(17) 0.0005(17) 0.0019(19)
C3 0.0249(19) 0.035(2) 0.013(2) 0.0023(16) -0.0014(16) 0.0076(17)
C4 0.021(2) 0.030(2) 0.022(2) -0.0019(17) 0.0021(17) 0.0038(19)
C5 0.023(2) 0.036(2) 0.027(3) -0.001(2) 0.004(2) 0.0016(16)
C6 0.018(2) 0.041(3) 0.019(2) -0.0016(18) -0.0025(16) 0.0048(19)
C7 0.020(2) 0.032(2) 0.022(2) -0.0008(17) -0.0019(17) 0.0063(18)
C8 0.025(2) 0.044(3) 0.019(2) -0.0037(19) 0.0019(18) -0.001(2)
C9 0.019(2) 0.035(2) 0.019(2) -0.0038(17) 0.0003(16) 0.0062(19)
C10 0.036(3) 0.031(2) 0.025(2) 0.0054(18) -0.0029(18) 0.003(2)
C11 0.045(3) 0.027(2) 0.027(2) 0.0058(18) 0.004(2) 0.003(2)
C12 0.035(2) 0.038(3) 0.025(2) -0.0018(18) 0.0079(18) -0.003(2)
C13 0.039(3) 0.044(3) 0.017(2) 0.0004(19) 0.0019(18) 0.004(2)
C14 0.039(3) 0.034(3) 0.026(2) 0.007(2) 0.002(2) 0.008(2)
C15 0.065(4) 0.048(3) 0.030(3) -0.006(2) 0.011(3) -0.014(3)
C16 0.052(3) 0.062(4) 0.033(3) -0.008(3) 0.013(2) -0.018(3)
C17 0.084(5) 0.069(4) 0.040(3) -0.022(3) 0.014(3) -0.030(4)
C18 0.045(3) 0.071(4) 0.020(3) -0.014(2) 0.006(2) -0.016(3)
C19 0.045(3) 0.117(6) 0.030(3) -0.001(3) -0.013(2) -0.010(4)
C20 0.030(3) 0.100(5) 0.042(3) -0.011(3) 0.009(2) 0.000(3)
C21 0.040(3) 0.080(5) 0.036(3) -0.002(3) -0.002(2) 0.007(3)
C22 0.037(3) 0.120(6) 0.048(4) -0.016(4) 0.015(3) 0.010(4)

loop_
_atom_type_symbol
_atom_type_description
_atom_type_scat_dispersion_real
_atom_type_scat_dispersion_imag
_atom_type_scat_source
C C 0.0033 0.0016 'International Tables Vol C Tables 4.2.6.8 and 6.1.1.4'
H H 0.0000 0.0000 'International Tables Vol C Tables 4.2.6.8 and 6.1.1.4'
N N 0.0061 0.0033 'International Tables Vol C Tables 4.2.6.8 and 6.1.1.4'
O O 0.0106 0.0060 'International Tables Vol C Tables 4.2.6.8 and 6.1.1.4'
Zn Zn 0.2839 1.4301 'International Tables Vol C Tables 4.2.6.8 and 6.1.1.4'

loop_
_geom_angle_atom_site_label_1
_geom_angle_atom_site_label_2
_geom_angle_atom_site_label_3
_geom_angle
_geom_angle_site_symmetry_1
_geom_angle_site_symmetry_3
O6 Zn1 O4 126.55(13) 2_674 4_465
O6 Zn1 O1 115.24(12) 2_674 .
O4 Zn1 O1 104.49(13) 4_465 .
O6 Zn1 N1 111.25(14) 2_674 .
O4 Zn1 N1 99.25(13) 4_465 .
O1 Zn1 N1 94.34(13) . .
C1 O1 Zn1 123.8(3) . .
C5 O4 Zn1 124.9(3) . 4_565
C8 O6 Zn1 115.2(3) . 2_675
C14 N1 C10 117.1(4) . .
C14 N1 Zn1 118.6(3) . .
C10 N1 Zn1 124.3(3) . .
C20 N2 C21 122.3(4) . .
O2 C1 O1 125.3(4) . .
O2 C1 C2 120.2(4) . .
O1 C1 C2 114.5(4) . .
C9 C2 C3 118.3(4) . .
C9 C2 C1 120.9(4) . .
C3 C2 C1 120.8(4) . .
C4 C3 C2 121.5(4) . .
C3 C4 C6 119.1(4) . .
C3 C4 C5 120.1(4) . .
C6 C4 C5 120.8(4) . .
O3 C5 O4 125.5(4) . .
O3 C5 C4 118.5(4) . .
O4 C5 C4 116.0(4) . .
C7 C6 C4 120.4(4) . .
C6 C7 C9 119.1(4) . .
C6 C7 C8 120.1(4) . .
C9 C7 C8 120.8(4) . .
O5 C8 O6 124.7(4) . .
O5 C8 C7 121.1(4) . .
O6 C8 C7 114.2(4) . .
C2 C9 C7 121.4(4) . .
N1 C10 C11 122.4(4) . .
C10 C11 C12 120.2(4) . .
C13 C12 C11 117.3(4) . .
C13 C12 C15 121.6(4) . .
C11 C12 C15 121.0(5) . .
C14 C13 C12 119.4(4) . .
N1 C14 C13 123.6(4) . .
C12 C15 C16 115.9(4) . .
C17 C16 C15 111.8(5) . .
C16 C17 C18 115.0(6) . .
C19 C18 C22 118.1(5) . .
C19 C18 C17 119.7(6) . .
C22 C18 C17 122.0(6) . .
C18 C19 C20 119.7(5) . .
N2 C20 C19 120.6(5) . .
N2 C21 C22 118.7(5) . .
C18 C22 C21 120.4(5) . .

loop_
_geom_bond_atom_site_label_1
_geom_bond_atom_site_label_2
_geom_bond_distance
_geom_bond_site_symmetry_2
Zn1 O6 1.921(3) 2_674
Zn1 O4 1.947(3) 4_465
Zn1 O1 1.952(3) .
Zn1 N1 2.059(3) .
O1 C1 1.276(5) .
O2 C1 1.221(5) .
O3 C5 1.231(6) .
O4 C5 1.268(5) .
O4 Zn1 1.947(3) 4_565
O5 C8 1.217(5) .
O6 C8 1.286(5) .
O6 Zn1 1.921(3) 2_675
N1 C14 1.342(5) .
N1 C10 1.342(6) .
N2 C20 1.307(7) .
N2 C21 1.312(7) .
C1 C2 1.514(5) .
C2 C9 1.383(5) .
C2 C3 1.385(5) .
C3 C4 1.385(5) .
C4 C6 1.390(5) .
C4 C5 1.503(5) .
C6 C7 1.385(6) .
C7 C9 1.388(6) .
C7 C8 1.507(6) .
C10 C11 1.384(6) .
C11 C12 1.384(6) .
C12 C13 1.383(7) .
C12 C15 1.499(7) .
C13 C14 1.377(6) .
C15 C16 1.534(7) .
C16 C17 1.458(8) .
C17 C18 1.517(7) .
C18 C19 1.345(8) .
C18 C22 1.372(8) .
C19 C20 1.365(7) .
C21 C22 1.373(8) .
